data_7212321
loop_
_publ_author_name
'Das, Madhab C.'
'Ghosh, Sujit K.'
'Sen, Susan'
'Bharadwaj, Parimal K.'

_publ_section_title
;
 Binding of various anions in laterally non-symmetric aza-oxa cryptands
 through H-bonds: characterization of water clusters of different
 nuclearity
;
_journal_issue 10
_journal_name_full CrystEngComm
_journal_page_first 2967
_journal_paper_doi 10.1039/b924869m
_journal_volume 12
_journal_year 2010
_chemical_formula_moiety 'C33 H57 Cl4 N5 O23'
_chemical_formula_sum 'C33 H57 Cl4 N5 O23'
_chemical_formula_weight 1033.64
_chemical_name_systematic
;
?
;
_space_group_IT_number 14
_symmetry_cell_setting monoclinic
_symmetry_space_group_name_Hall '-P 2ybc'
_symmetry_space_group_name_H-M 'P 1 21/c 1'
_atom_sites_solution_hydrogens geom
_atom_sites_solution_primary direct
_atom_sites_solution_secondary difmap
_audit_creation_method SHELXL-97
_cell_angle_alpha 90.00
_cell_angle_beta 103.374(6)
_cell_angle_gamma 90.00
_cell_formula_units_Z 4
_cell_length_a 13.327(5)
_cell_length_b 12.267(3)
_cell_length_c 28.121(6)
_cell_measurement_temperature 100(1)
_cell_measurement_theta_max 28.4
_cell_measurement_theta_min 2.3
_cell_volume 4473(2)
_computing_cell_refinement 'SAINT 6.45 ( Bruker, 2003)'
_computing_data_collection 'SMART 5.628 (Bruker, 2003)'
_computing_data_reduction 'SAINT 6.45 (Bruker, 2003)'
_computing_molecular_graphics 'Diamond 2.1e'
_computing_structure_refinement 'SHELXL-97 (Sheldrick, 1997)'
_computing_structure_solution SIR-97
_diffrn_ambient_temperature 100(1)
_diffrn_measured_fraction_theta_full 0.989
_diffrn_measured_fraction_theta_max 0.989
_diffrn_measurement_device_type 'Bruker SMART APEX'
_diffrn_measurement_method /w-scans
_diffrn_radiation_monochromator graphite
_diffrn_radiation_source 'fine-focus sealed tube'
_diffrn_radiation_type MoK\a
_diffrn_radiation_wavelength 0.71069
_diffrn_reflns_av_R_equivalents 0.0514
_diffrn_reflns_av_sigmaI/netI 0.0719
_diffrn_reflns_limit_h_max 16
_diffrn_reflns_limit_h_min -17
_diffrn_reflns_limit_k_max 15
_diffrn_reflns_limit_k_min -16
_diffrn_reflns_limit_l_max 37
_diffrn_reflns_limit_l_min -28
_diffrn_reflns_number 29043
_diffrn_reflns_theta_full 28.34
_diffrn_reflns_theta_max 28.34
_diffrn_reflns_theta_min 2.23
_exptl_absorpt_coefficient_mu 0.355
_exptl_absorpt_correction_T_max 0.9421
_exptl_absorpt_correction_T_min 0.9323
_exptl_absorpt_correction_type empirical
_exptl_absorpt_process_details 'SADABAS 2.10 (Bruker 2003)'
_exptl_crystal_colour colorless
_exptl_crystal_density_diffrn 1.535
_exptl_crystal_density_method 'not measured'
_exptl_crystal_description block
_exptl_crystal_F_000 2168
_exptl_crystal_size_max 0.20
_exptl_crystal_size_mid 0.18
_exptl_crystal_size_min 0.17
_refine_diff_density_max 0.609
_refine_diff_density_min -0.486
_refine_diff_density_rms 0.114
_refine_ls_extinction_method none
_refine_ls_goodness_of_fit_ref 1.083
_refine_ls_hydrogen_treatment mixed
_refine_ls_matrix_type full
_refine_ls_number_parameters 610
_refine_ls_number_reflns 11035
_refine_ls_number_restraints 0
_refine_ls_restrained_S_all 1.083
_refine_ls_R_factor_all 0.0958
_refine_ls_R_factor_gt 0.0607
_refine_ls_shift/su_max 0.000
_refine_ls_shift/su_mean 0.000
_refine_ls_structure_factor_coef Fsqd
_refine_ls_weighting_details 'calc w=1/[\s^2^(Fo^2^)+(0.0938P)^2^+1.6183P] where P=(Fo^2^+2Fc^2^)/3'
_refine_ls_weighting_scheme calc
_refine_ls_wR_factor_gt 0.1585
_refine_ls_wR_factor_ref 0.1972
_reflns_number_gt 7005
_reflns_number_total 11035
_reflns_threshold_expression >2sigma(I)
_cod_data_source_file b924869m.txt
_cod_data_source_block Complex3
_cod_depositor_comments
;
The following automatic conversions were performed:

'_symmetry_cell_setting' value 'Monoclinic' changed to 'monoclinic'
according to /home/saulius/struct/CIF-dictionaries/cif_core.dic
dictionary named 'cif_core.dic' version 2.4.2 from 2011-04-26.

Automatic conversion script
Id: cif_fix_values 1891 2012-01-12 08:04:46Z andrius 
;
_cod_original_sg_symbol_H-M 'P 21/c'
_cod_database_code 7212321

loop_
_symmetry_equiv_pos_as_xyz
'x, y, z'
'-x, y+1/2, -z+1/2'
'-x, -y, -z'
'x, -y-1/2, z-1/2'

loop_
_atom_site_label
_atom_site_type_symbol
_atom_site_fract_x
_atom_site_fract_y
_atom_site_fract_z
_atom_site_U_iso_or_equiv
_atom_site_adp_type
_atom_site_occupancy
_atom_site_symmetry_multiplicity
_atom_site_calc_flag
_atom_site_refinement_flags
Cl1 Cl 0.48012(7) 0.34648(7) 0.94752(3) 0.0267(2) Uani 1 1 d .
Cl2 Cl 0.61382(7) 0.09221(7) 0.80115(3) 0.0275(2) Uani 1 1 d .
Cl3 Cl 0.22099(8) 0.01232(8) 0.69027(4) 0.0332(2) Uani 1 1 d .
Cl4 Cl 0.09038(8) -0.12013(8) 0.83818(4) 0.0343(2) Uani 1 1 d .
O5 O 0.37603(19) 0.3469(2) 0.91629(9) 0.0254(6) Uani 1 1 d .
O8 O 0.6932(2) 0.0108(2) 0.81444(11) 0.0352(7) Uani 1 1 d .
O3 O 0.3237(2) 0.0670(2) 1.00344(9) 0.0270(6) Uani 1 1 d .
O2 O 0.1700(2) 0.3446(2) 1.02045(10) 0.0302(6) Uani 1 1 d .
O9 O 0.5253(2) 0.0487(3) 0.76783(11) 0.0392(8) Uani 1 1 d .
O10 O 0.5856(2) 0.1291(2) 0.84468(11) 0.0332(7) Uani 1 1 d .
O4 O 0.4758(2) 0.3129(2) 0.99536(10) 0.0333(7) Uani 1 1 d .
O1 O 0.05847(19) 0.1146(2) 1.00849(10) 0.0284(6) Uani 1 1 d .
C30 C 0.3462(3) 0.0151(3) 0.96424(13) 0.0208(7) Uani 1 1 d .
O14 O 0.2340(3) 0.1231(3) 0.70103(14) 0.0337(5) Uani 1 1 d .
O7 O 0.5418(2) 0.2719(3) 0.92704(11) 0.0301(5) Uani 1 1 d .
N4 N 0.3198(2) 0.5670(2) 0.87910(11) 0.0251(7) Uani 1 1 d .
H4A H 0.3829 0.5898 0.8771 0.030 Uiso 1 1 calc R
H4B H 0.3237 0.4951 0.8854 0.030 Uiso 1 1 calc R
N3 N -0.0383(2) 0.2674(3) 0.81143(12) 0.0291(7) Uani 1 1 d .
H3A H -0.0448 0.2519 0.7796 0.035 Uiso 1 1 calc R
H3B H -0.0771 0.3267 0.8131 0.035 Uiso 1 1 calc R
O11 O 0.6548(2) 0.1821(2) 0.77883(11) 0.0346(8) Uani 1 1 d .
O15 O 0.3047(3) -0.0487(4) 0.72028(13) 0.0333(6) Uani 1 1 d .
O16 O 0.1443(3) -0.1448(3) 0.88651(13) 0.0323(5) Uani 1 1 d .
O12 O 0.1267(3) -0.0246(3) 0.69989(16) 0.0348(6) Uani 1 1 d .
N5 N 0.3741(2) 0.2014(2) 0.83562(11) 0.0225(6) Uani 1 1 d .
H5A H 0.3543 0.2410 0.8588 0.027 Uiso 1 1 calc R
H5B H 0.4424 0.1900 0.8456 0.027 Uiso 1 1 calc R
OW3 O 0.4979(2) 0.1498(3) 0.63867(11) 0.0304(7) Uani 1 1 d .
N1 N 0.2175(2) 0.3879(2) 0.80822(11) 0.0229(6) Uani 1 1 d .
N2 N 0.2398(2) 0.1569(2) 1.07456(11) 0.0241(7) Uani 1 1 d .
H2 H 0.2219 0.1644 1.0415 0.029 Uiso 1 1 calc R
OW4 O 0.5080(3) 0.3108(3) 0.71147(11) 0.0339(7) Uani 1 1 d .
O13 O 0.2215(3) -0.0078(3) 0.63996(12) 0.0367(5) Uani 1 1 d .
O6 O 0.5203(3) 0.4549(2) 0.94817(11) 0.0324(8) Uani 1 1 d .
OW2 O 0.4553(2) -0.0651(3) 0.66012(13) 0.0325(8) Uani 1 1 d .
C31 C 0.3243(3) 0.0741(3) 0.92088(13) 0.0224(7) Uani 1 1 d .
H31 H 0.2948 0.1430 0.9201 0.027 Uiso 1 1 calc R
OW1 O -0.0054(3) -0.3507(3) 0.76629(14) 0.0308(8) Uani 1 1 d .
C26 C 0.3460(3) 0.0312(3) 0.87868(13) 0.0232(7) Uani 1 1 d .
O19 O 0.1401(3) -0.1731(3) 0.80457(15) 0.0351(8) Uani 1 1 d .
O17 O 0.0907(3) -0.0058(3) 0.83018(17) 0.0333(6) Uani 1 1 d .
C14 C 0.2899(3) 0.6249(3) 0.92090(13) 0.0254(8) Uani 1 1 d .
H14A H 0.2676 0.6984 0.9110 0.031 Uiso 1 1 calc R
H14B H 0.3494 0.6297 0.9483 0.031 Uiso 1 1 calc R
C13 C 0.2462(3) 0.5853(3) 0.83076(14) 0.0266(8) Uani 1 1 d .
H13A H 0.2616 0.6546 0.8174 0.032 Uiso 1 1 calc R
H13B H 0.1765 0.5889 0.8355 0.032 Uiso 1 1 calc R
O18 O -0.0137(2) -0.1603(3) 0.83046(12) 0.0323(7) Uani 1 1 d .
C19 C 0.1520(3) 0.4231(3) 0.98488(13) 0.0244(8) Uani 1 1 d .
C15 C 0.2041(3) 0.5649(3) 0.93653(13) 0.0242(8) Uani 1 1 d .
C28 C 0.4087(3) -0.1311(3) 0.92344(14) 0.0243(8) Uani 1 1 d .
H28 H 0.4370 -0.2005 0.9240 0.029 Uiso 1 1 calc R
C11 C 0.1565(3) 0.0899(3) 1.08798(14) 0.0277(8) Uani 1 1 d .
H11A H 0.1589 0.0983 1.1225 0.033 Uiso 1 1 calc R
H11B H 0.1667 0.0135 1.0816 0.033 Uiso 1 1 calc R
C20 C 0.2302(3) 0.4858(3) 0.97310(14) 0.0249(8) Uani 1 1 d .
H20 H 0.2986 0.4751 0.9893 0.030 Uiso 1 1 calc R
C27 C 0.3882(3) -0.0733(3) 0.88027(14) 0.0249(8) Uani 1 1 d .
H27 H 0.4025 -0.1038 0.8523 0.030 Uiso 1 1 calc R
C22 C 0.2483(3) 0.2710(3) 1.09525(14) 0.0265(8) Uani 1 1 d .
H22A H 0.1857 0.2895 1.1055 0.032 Uiso 1 1 calc R
H22B H 0.3056 0.2750 1.1236 0.032 Uiso 1 1 calc R
C3 C -0.0815(3) 0.1736(3) 0.83470(15) 0.0298(8) Uani 1 1 d .
H3C H -0.0394 0.1097 0.8333 0.036 Uiso 1 1 calc R
H3D H -0.1504 0.1580 0.8155 0.036 Uiso 1 1 calc R
C12 C 0.2525(3) 0.4954(3) 0.79466(14) 0.0261(8) Uani 1 1 d .
H12A H 0.2110 0.5158 0.7628 0.031 Uiso 1 1 calc R
H12B H 0.3234 0.4890 0.7918 0.031 Uiso 1 1 calc R
C4 C -0.0872(3) 0.1913(3) 0.88703(14) 0.0267(8) Uani 1 1 d .
C9 C -0.0103(3) 0.1519(3) 0.92531(15) 0.0268(8) Uani 1 1 d .
H9 H 0.0491 0.1216 0.9188 0.032 Uiso 1 1 calc R
C29 C 0.3887(3) -0.0893(3) 0.96584(14) 0.0248(8) Uani 1 1 d .
H29 H 0.4031 -0.1295 0.9947 0.030 Uiso 1 1 calc R
C16 C 0.1017(3) 0.5832(3) 0.91380(14) 0.0272(8) Uani 1 1 d .
H16 H 0.0841 0.6388 0.8909 0.033 Uiso 1 1 calc R
C1 C 0.1051(3) 0.3873(3) 0.80346(13) 0.0240(8) Uani 1 1 d .
H1A H 0.0706 0.3786 0.7693 0.029 Uiso 1 1 calc R
H1B H 0.0841 0.4567 0.8145 0.029 Uiso 1 1 calc R
C24 C 0.3541(3) 0.2664(3) 0.78940(13) 0.0261(8) Uani 1 1 d .
H24A H 0.3686 0.2216 0.7634 0.031 Uiso 1 1 calc R
H24B H 0.4005 0.3284 0.7937 0.031 Uiso 1 1 calc R
C25 C 0.3199(3) 0.0931(3) 0.83136(13) 0.0249(8) Uani 1 1 d .
H25A H 0.2459 0.1047 0.8219 0.030 Uiso 1 1 calc R
H25B H 0.3396 0.0502 0.8060 0.030 Uiso 1 1 calc R
C8 C -0.0215(3) 0.1573(3) 0.97329(14) 0.0264(8) Uani 1 1 d .
C21 C 0.2646(3) 0.3498(3) 1.05728(14) 0.0286(8) Uani 1 1 d .
H21A H 0.2766 0.4228 1.0706 0.034 Uiso 1 1 calc R
H21B H 0.3228 0.3283 1.0441 0.034 Uiso 1 1 calc R
C33 C 0.3436(3) 0.1019(3) 1.08622(14) 0.0257(8) Uani 1 1 d .
H33A H 0.3968 0.1557 1.0860 0.031 Uiso 1 1 calc R
H33B H 0.3561 0.0708 1.1188 0.031 Uiso 1 1 calc R
C18 C 0.0500(3) 0.4378(3) 0.96023(14) 0.0266(8) Uani 1 1 d .
H18 H -0.0013 0.3935 0.9673 0.032 Uiso 1 1 calc R
C6 C -0.1853(3) 0.2439(3) 0.94519(15) 0.0299(7) Uani 1 1 d .
H6 H -0.2436 0.2764 0.9518 0.036 Uiso 1 1 calc R
C32 C 0.3502(3) 0.0135(3) 1.05016(13) 0.0249(8) Uani 1 1 d .
H32A H 0.4193 -0.0165 1.0562 0.030 Uiso 1 1 calc R
H32B H 0.3020 -0.0448 1.0519 0.030 Uiso 1 1 calc R
C17 C 0.0251(3) 0.5180(3) 0.92534(14) 0.0273(8) Uani 1 1 d .
H17 H -0.0435 0.5289 0.9093 0.033 Uiso 1 1 calc R
C2 C 0.0722(3) 0.2957(3) 0.83314(14) 0.0257(8) Uani 1 1 d .
H2A H 0.1154 0.2322 0.8328 0.031 Uiso 1 1 calc R
H2B H 0.0801 0.3187 0.8668 0.031 Uiso 1 1 calc R
C23 C 0.2440(3) 0.3066(3) 0.77470(13) 0.0248(8) Uani 1 1 d .
H23A H 0.2324 0.3382 0.7423 0.030 Uiso 1 1 calc R
H23B H 0.1980 0.2447 0.7729 0.030 Uiso 1 1 calc R
C5 C -0.1754(3) 0.2380(3) 0.89744(15) 0.0283(8) Uani 1 1 d .
H5 H -0.2273 0.2651 0.8722 0.034 Uiso 1 1 calc R
C10 C 0.0529(3) 0.1272(3) 1.05810(14) 0.0293(8) Uani 1 1 d .
H10A H -0.0022 0.0829 1.0652 0.035 Uiso 1 1 calc R
H10B H 0.0405 0.2028 1.0651 0.035 Uiso 1 1 calc R
C7 C -0.1100(3) 0.2024(3) 0.98357(15) 0.0292(8) Uani 1 1 d .
H7 H -0.1185 0.2047 1.0155 0.035 Uiso 1 1 calc R
H1W3 H 0.475(4) 0.093(2) 0.6480(16) 0.050 Uiso 1 1 d .
H2W3 H 0.502(4) 0.194(3) 0.6614(13) 0.050 Uiso 1 1 d .
H1W4 H 0.497(4) 0.375(2) 0.719(2) 0.081 Uiso 1 1 d .
H2W4 H 0.556(3) 0.287(4) 0.7332(15) 0.062 Uiso 1 1 d .
H1W1 H -0.048(3) -0.398(3) 0.7546(15) 0.050 Uiso 1 1 d .
H1W2 H 0.419(3) -0.081(4) 0.6323(9) 0.050 Uiso 1 1 d .
H2W1 H -0.018(4) -0.329(4) 0.7915(12) 0.050 Uiso 1 1 d .
H2W2 H 0.409(3) -0.059(4) 0.6762(13) 0.050 Uiso 1 1 d .

loop_
_atom_site_aniso_label
_atom_site_aniso_U_11
_atom_site_aniso_U_22
_atom_site_aniso_U_33
_atom_site_aniso_U_23
_atom_site_aniso_U_13
_atom_site_aniso_U_12
Cl1 0.0278(5) 0.0266(4) 0.0227(4) -0.0027(3) 0.0001(3) 0.0009(3)
Cl2 0.0269(5) 0.0288(5) 0.0271(5) 0.0029(4) 0.0069(4) 0.0021(4)
Cl3 0.0379(6) 0.0303(5) 0.0300(5) -0.0026(4) 0.0047(4) -0.0081(4)
Cl4 0.0303(5) 0.0317(5) 0.0417(6) 0.0055(4) 0.0100(4) 0.0040(4)
O5 0.0249(13) 0.0243(13) 0.0243(13) -0.0015(10) 0.0001(10) 0.0051(10)
O8 0.0401(12) 0.0354(12) 0.0269(12) 0.0081(11) 0.0041(11) 0.0011(10)
O3 0.0359(15) 0.0253(13) 0.0200(13) 0.0043(10) 0.0067(11) 0.0051(11)
O2 0.0269(14) 0.0289(14) 0.0321(15) -0.0001(12) 0.0011(11) -0.0048(11)
O9 0.0424(12) 0.0388(12) 0.0305(13) -0.0025(10) -0.0011(12) -0.0033(10)
O10 0.0357(15) 0.0274(14) 0.0355(14) -0.0061(14) 0.0048(12) 0.0020(13)
O4 0.0428(17) 0.0321(15) 0.0228(14) 0.0045(11) 0.0030(12) 0.0018(12)
O1 0.0212(13) 0.0313(14) 0.0326(15) -0.0018(12) 0.0062(11) -0.0008(11)
C30 0.0208(11) 0.0173(11) 0.0254(12) -0.0038(10) 0.0078(10) -0.0010(10)
O14 0.039(3) 0.0343(18) 0.028(3) -0.0053(17) 0.006(2) -0.002(2)
O7 0.0287(15) 0.033(2) 0.0261(17) 0.0077(15) 0.0036(13) 0.0021(14)
N4 0.0248(16) 0.0205(15) 0.0308(17) 0.0026(13) 0.0015(13) -0.0018(12)
N3 0.0248(16) 0.0318(17) 0.0282(17) 0.0029(14) 0.0010(13) -0.0012(13)
O11 0.0377(17) 0.0372(16) 0.0280(19) 0.0079(14) 0.0042(14) 0.0001(13)
O15 0.040(2) 0.033(3) 0.026(2) 0.010(2) 0.0056(16) 0.002(2)
O16 0.0353(13) 0.032(3) 0.027(2) 0.006(2) 0.0042(12) -0.0049(12)
O12 0.041(2) 0.036(2) 0.025(3) -0.005(2) 0.005(2) -0.0022(16)
N5 0.0226(15) 0.0215(14) 0.0237(15) -0.0023(12) 0.0057(12) 0.0016(12)
OW3 0.0302(16) 0.0328(17) 0.0293(17) 0.0011(14) 0.0063(13) 0.0020(14)
N1 0.0233(15) 0.0207(14) 0.0246(16) 0.0025(12) 0.0056(12) 0.0002(12)
N2 0.0231(16) 0.0246(15) 0.0241(16) 0.0004(13) 0.0042(12) -0.0020(12)
OW4 0.030(2) 0.0368(17) 0.0328(18) 0.0076(14) 0.0055(14) 0.0034(15)
O13 0.031(2) 0.040(2) 0.0370(18) -0.0056(16) 0.0059(15) 0.0018(17)
O6 0.035(2) 0.0356(16) 0.0212(18) 0.0024(14) -0.0043(15) -0.0019(15)
OW2 0.0334(19) 0.030(2) 0.0345(19) 0.0053(18) 0.0044(15) 0.0018(17)
C31 0.0199(17) 0.0174(16) 0.0292(19) -0.0013(14) 0.0044(14) 0.0019(13)
OW1 0.036(2) 0.0308(18) 0.027(2) 0.0076(16) 0.0078(18) 0.0012(15)
C26 0.0213(17) 0.0231(17) 0.0253(18) -0.0041(15) 0.0057(14) -0.0020(14)
O19 0.038(2) 0.033(2) 0.032(3) -0.006(2) 0.005(2) 0.0008(19)
O17 0.041(2) 0.0283(17) 0.028(4) 0.010(2) 0.006(2) 0.0024(15)
C14 0.0235(18) 0.0243(18) 0.0266(19) -0.0001(15) 0.0029(15) -0.0025(14)
C13 0.0261(19) 0.0255(18) 0.028(2) 0.0028(15) 0.0057(15) -0.0011(15)
O18 0.0361(13) 0.033(2) 0.0268(13) -0.0050(12) 0.0065(11) -0.0026(11)
C19 0.0290(14) 0.0213(14) 0.0233(15) -0.0027(14) 0.0072(12) -0.0004(12)
C15 0.0238(13) 0.0219(13) 0.0256(13) -0.0043(12) 0.0029(11) -0.0021(11)
C28 0.0198(17) 0.0176(16) 0.036(2) -0.0022(15) 0.0071(15) -0.0016(13)
C11 0.0247(19) 0.031(2) 0.030(2) 0.0051(16) 0.0121(15) -0.0047(15)
C20 0.0207(18) 0.0247(18) 0.0287(19) -0.0052(15) 0.0044(14) -0.0025(14)
C27 0.0229(18) 0.0251(18) 0.0268(19) -0.0046(15) 0.0056(15) -0.0021(14)
C22 0.0231(19) 0.0286(19) 0.0264(19) -0.0053(16) 0.0029(15) -0.0028(15)
C3 0.028(2) 0.0261(19) 0.035(2) -0.0006(16) 0.0064(16) -0.0033(15)
C12 0.0257(19) 0.0259(18) 0.0276(19) 0.0049(15) 0.0080(15) 0.0004(15)
C4 0.0255(19) 0.0181(16) 0.036(2) -0.0023(15) 0.0058(16) -0.0046(14)
C9 0.0210(18) 0.0206(17) 0.040(2) -0.0011(16) 0.0088(16) -0.0014(14)
C29 0.0208(18) 0.0235(17) 0.030(2) 0.0033(15) 0.0055(15) -0.0015(14)
C16 0.0248(19) 0.0243(18) 0.030(2) -0.0012(16) 0.0052(16) 0.0054(14)
C1 0.0228(18) 0.0228(17) 0.0253(18) 0.0038(15) 0.0032(14) 0.0021(14)
C24 0.0268(19) 0.0289(19) 0.0220(18) -0.0022(15) 0.0047(15) -0.0020(15)
C25 0.0269(19) 0.0256(18) 0.0207(18) -0.0020(14) 0.0022(14) -0.0013(14)
C8 0.0174(17) 0.0244(18) 0.034(2) -0.0016(16) 0.0000(15) -0.0031(14)
C21 0.0238(19) 0.031(2) 0.029(2) -0.0037(16) 0.0031(15) -0.0034(15)
C33 0.0219(18) 0.0283(19) 0.0255(19) 0.0031(15) 0.0028(14) 0.0009(14)
C18 0.0251(19) 0.0291(19) 0.0276(19) -0.0043(16) 0.0099(15) -0.0032(15)
C6 0.0218(19) 0.0252(19) 0.043(2) -0.0014(17) 0.0074(16) -0.0009(15)
C32 0.0240(18) 0.0286(19) 0.0208(17) 0.0046(15) 0.0027(14) -0.0002(15)
C17 0.0210(18) 0.0277(19) 0.033(2) -0.0076(16) 0.0055(15) 0.0011(15)
C2 0.0192(18) 0.0283(18) 0.0285(19) 0.0001(16) 0.0031(14) -0.0022(14)
C23 0.0258(19) 0.0288(18) 0.0173(17) 0.0014(15) 0.0002(14) -0.0018(15)
C5 0.0211(18) 0.0225(18) 0.039(2) 0.0020(16) 0.0020(16) -0.0012(14)
C10 0.0234(19) 0.030(2) 0.034(2) 0.0022(17) 0.0056(16) -0.0015(15)
C7 0.0229(19) 0.0274(19) 0.037(2) -0.0029(17) 0.0071(16) -0.0044(15)

loop_
_atom_type_symbol
_atom_type_description
_atom_type_scat_dispersion_real
_atom_type_scat_dispersion_imag
_atom_type_scat_source
C C 0.0033 0.0016 'International Tables Vol C Tables 4.2.6.8 and 6.1.1.4'
H H 0.0000 0.0000 'International Tables Vol C Tables 4.2.6.8 and 6.1.1.4'
N N 0.0061 0.0033 'International Tables Vol C Tables 4.2.6.8 and 6.1.1.4'
O O 0.0106 0.0060 'International Tables Vol C Tables 4.2.6.8 and 6.1.1.4'
Cl Cl 0.1484 0.1585 'International Tables Vol C Tables 4.2.6.8 and 6.1.1.4'

loop_
_geom_angle_atom_site_label_1
_geom_angle_atom_site_label_2
_geom_angle_atom_site_label_3
_geom_angle
O4 Cl1 O6 110.74(18)
O4 Cl1 O7 110.33(18)
O6 Cl1 O7 110.4(2)
O4 Cl1 O5 109.24(17)
O6 Cl1 O5 107.76(17)
O7 Cl1 O5 108.24(16)
O9 Cl2 O10 109.73(19)
O9 Cl2 O11 109.83(19)
O10 Cl2 O11 109.4(2)
O9 Cl2 O8 110.9(2)
O10 Cl2 O8 108.60(17)
O11 Cl2 O8 108.38(18)
O14 Cl3 O12 109.9(2)
O14 Cl3 O13 110.6(2)
O12 Cl3 O13 109.8(2)
O14 Cl3 O15 109.8(3)
O12 Cl3 O15 108.8(2)
O13 Cl3 O15 107.9(2)
O16 Cl4 O17 110.1(3)
O16 Cl4 O19 109.1(2)
O17 Cl4 O19 109.0(3)
O16 Cl4 O18 109.2(2)
O17 Cl4 O18 110.6(2)
O19 Cl4 O18 108.8(2)
C30 O3 C32 118.1(3)
C19 O2 C21 118.2(3)
C8 O1 C10 117.1(3)
O3 C30 C31 115.1(3)
O3 C30 C29 124.4(3)
C31 C30 C29 120.5(3)
C13 N4 C14 113.8(3)
C13 N4 H4A 108.8
C14 N4 H4A 108.8
C13 N4 H4B 108.8
C14 N4 H4B 108.8
H4A N4 H4B 107.7
C2 N3 C3 116.0(3)
C2 N3 H3A 108.3
C3 N3 H3A 108.3
C2 N3 H3B 108.3
C3 N3 H3B 108.3
H3A N3 H3B 107.4
C24 N5 C25 114.6(3)
C24 N5 H5A 108.6
C25 N5 H5A 108.6
C24 N5 H5B 108.6
C25 N5 H5B 108.6
H5A N5 H5B 107.6
H1W3 OW3 H2W3 105(3)
C23 N1 C1 109.2(3)
C23 N1 C12 107.6(3)
C1 N1 C12 110.9(3)
C11 N2 C33 113.4(3)
C11 N2 C22 113.9(3)
C33 N2 C22 110.4(3)
C11 N2 H2 106.2
C33 N2 H2 106.2
C22 N2 H2 106.2
H1W4 OW4 H2W4 107(3)
H1W2 OW2 H2W2 101(3)
C26 C31 C30 120.6(3)
C26 C31 H31 119.7
C30 C31 H31 119.7
H1W1 OW1 H2W1 108(3)
C31 C26 C27 118.9(3)
C31 C26 C25 121.0(3)
C27 C26 C25 120.1(3)
N4 C14 C15 110.7(3)
N4 C14 H14A 109.5
C15 C14 H14A 109.5
N4 C14 H14B 109.5
C15 C14 H14B 109.5
H14A C14 H14B 108.1
N4 C13 C12 111.9(3)
N4 C13 H13A 109.2
C12 C13 H13A 109.2
N4 C13 H13B 109.2
C12 C13 H13B 109.2
H13A C13 H13B 107.9
O2 C19 C18 116.3(3)
O2 C19 C20 123.1(3)
C18 C19 C20 120.6(3)
C16 C15 C20 120.2(4)
C16 C15 C14 121.3(3)
C20 C15 C14 118.5(3)
C27 C28 C29 122.2(3)
C27 C28 H28 118.9
C29 C28 H28 118.9
N2 C11 C10 109.2(3)
N2 C11 H11A 109.8
C10 C11 H11A 109.8
N2 C11 H11B 109.8
C10 C11 H11B 109.8
H11A C11 H11B 108.3
C19 C20 C15 119.0(3)
C19 C20 H20 120.5
C15 C20 H20 120.5
C28 C27 C26 119.8(3)
C28 C27 H27 120.1
C26 C27 H27 120.1
C21 C22 N2 109.6(3)
C21 C22 H22A 109.8
N2 C22 H22A 109.8
C21 C22 H22B 109.8
N2 C22 H22B 109.8
H22A C22 H22B 108.2
N3 C3 C4 115.2(3)
N3 C3 H3C 108.5
C4 C3 H3C 108.5
N3 C3 H3D 108.5
C4 C3 H3D 108.5
H3C C3 H3D 107.5
N1 C12 C13 114.0(3)
N1 C12 H12A 108.8
C13 C12 H12A 108.8
N1 C12 H12B 108.8
C13 C12 H12B 108.8
H12A C12 H12B 107.6
C9 C4 C5 119.0(4)
C9 C4 C3 120.8(3)
C5 C4 C3 119.9(3)
C4 C9 C8 120.6(4)
C4 C9 H9 119.7
C8 C9 H9 119.7
C28 C29 C30 118.1(3)
C28 C29 H29 121.0
C30 C29 H29 121.0
C15 C16 C17 119.8(4)
C15 C16 H16 120.1
C17 C16 H16 120.1
N1 C1 C2 111.7(3)
N1 C1 H1A 109.3
C2 C1 H1A 109.3
N1 C1 H1B 109.3
C2 C1 H1B 109.3
H1A C1 H1B 107.9
N5 C24 C23 112.2(3)
N5 C24 H24A 109.2
C23 C24 H24A 109.2
N5 C24 H24B 109.2
C23 C24 H24B 109.2
H24A C24 H24B 107.9
C26 C25 N5 111.6(3)
C26 C25 H25A 109.3
N5 C25 H25A 109.3
C26 C25 H25B 109.3
N5 C25 H25B 109.3
H25A C25 H25B 108.0
O1 C8 C7 123.6(4)
O1 C8 C9 116.1(3)
C7 C8 C9 120.3(3)
O2 C21 C22 103.8(3)
O2 C21 H21A 111.0
C22 C21 H21A 111.0
O2 C21 H21B 111.0
C22 C21 H21B 111.0
H21A C21 H21B 109.0
C32 C33 N2 111.8(3)
C32 C33 H33A 109.3
N2 C33 H33A 109.3
C32 C33 H33B 109.3
N2 C33 H33B 109.3
H33A C33 H33B 107.9
C17 C18 C19 119.8(4)
C17 C18 H18 120.1
C19 C18 H18 120.1
C5 C6 C7 121.4(4)
C5 C6 H6 119.3
C7 C6 H6 119.3
O3 C32 C33 104.3(3)
O3 C32 H32A 110.9
C33 C32 H32A 110.9
O3 C32 H32B 110.9
C33 C32 H32B 110.9
H32A C32 H32B 108.9
C18 C17 C16 120.5(3)
C18 C17 H17 119.7
C16 C17 H17 119.7
N3 C2 C1 109.2(3)
N3 C2 H2A 109.9
C1 C2 H2A 109.9
N3 C2 H2B 109.9
C1 C2 H2B 109.9
H2A C2 H2B 108.3
N1 C23 C24 114.1(3)
N1 C23 H23A 108.7
C24 C23 H23A 108.7
N1 C23 H23B 108.7
C24 C23 H23B 108.7
H23A C23 H23B 107.6
C6 C5 C4 120.0(3)
C6 C5 H5 120.0
C4 C5 H5 120.0
O1 C10 C11 105.3(3)
O1 C10 H10A 110.7
C11 C10 H10A 110.7
O1 C10 H10B 110.7
C11 C10 H10B 110.7
H10A C10 H10B 108.8
C6 C7 C8 118.6(4)
C6 C7 H7 120.7
C8 C7 H7 120.7

loop_
_geom_bond_atom_site_label_1
_geom_bond_atom_site_label_2
_geom_bond_distance
Cl1 O4 1.421(3)
Cl1 O6 1.433(3)
Cl1 O7 1.436(3)
Cl1 O5 1.460(3)
Cl2 O9 1.429(3)
Cl2 O10 1.434(3)
Cl2 O11 1.437(3)
Cl2 O8 1.440(3)
Cl3 O14 1.395(3)
Cl3 O12 1.419(3)
Cl3 O13 1.438(3)
Cl3 O15 1.443(4)
Cl4 O16 1.416(4)
Cl4 O17 1.420(3)
Cl4 O19 1.430(4)
Cl4 O18 1.440(3)
O3 C30 1.365(4)
O3 C32 1.438(4)
O2 C19 1.369(4)
O2 C21 1.436(4)
O1 C8 1.379(4)
O1 C10 1.423(5)
C30 C31 1.390(5)
C30 C29 1.397(5)
N4 C13 1.497(5)
N4 C14 1.503(5)
N4 H4A 0.9000
N4 H4B 0.9000
N3 C2 1.499(5)
N3 C3 1.503(5)
N3 H3A 0.9000
N3 H3B 0.9000
N5 C24 1.495(5)
N5 C25 1.505(5)
N5 H5A 0.9000
N5 H5B 0.9000
OW3 H1W3 0.82(4)
OW3 H2W3 0.83(4)
N1 C23 1.471(5)
N1 C1 1.472(5)
N1 C12 1.478(5)
N2 C11 1.498(5)
N2 C33 1.505(5)
N2 C22 1.511(5)
N2 H2 0.9100
OW4 H1W4 0.83(5)
OW4 H2W4 0.83(4)
OW2 H1W2 0.84(4)
OW2 H2W2 0.85(4)
C31 C26 1.389(5)
C31 H31 0.9300
OW1 H1W1 0.83(4)
OW1 H2W1 0.81(4)
C26 C27 1.397(5)
C26 C25 1.501(5)
C14 C15 1.508(5)
C14 H14A 0.9700
C14 H14B 0.9700
C13 C12 1.515(5)
C13 H13A 0.9700
C13 H13B 0.9700
C19 C18 1.387(5)
C19 C20 1.395(5)
C15 C16 1.385(5)
C15 C20 1.398(5)
C28 C27 1.377(5)
C28 C29 1.380(5)
C28 H28 0.9300
C11 C10 1.512(5)
C11 H11A 0.9700
C11 H11B 0.9700
C20 H20 0.9300
C27 H27 0.9300
C22 C21 1.493(5)
C22 H22A 0.9700
C22 H22B 0.9700
C3 C4 1.507(6)
C3 H3C 0.9700
C3 H3D 0.9700
C12 H12A 0.9700
C12 H12B 0.9700
C4 C9 1.390(5)
C4 C5 1.398(5)
C9 C8 1.393(6)
C9 H9 0.9300
C29 H29 0.9300
C16 C17 1.393(5)
C16 H16 0.9300
C1 C2 1.524(5)
C1 H1A 0.9700
C1 H1B 0.9700
C24 C23 1.512(5)
C24 H24A 0.9700
C24 H24B 0.9700
C25 H25A 0.9700
C25 H25B 0.9700
C8 C7 1.392(5)
C21 H21A 0.9700
C21 H21B 0.9700
C33 C32 1.500(5)
C33 H33A 0.9700
C33 H33B 0.9700
C18 C17 1.375(5)
C18 H18 0.9300
C6 C5 1.381(6)
C6 C7 1.389(5)
C6 H6 0.9300
C32 H32A 0.9700
C32 H32B 0.9700
C17 H17 0.9300
C2 H2A 0.9700
C2 H2B 0.9700
C23 H23A 0.9700
C23 H23B 0.9700
C5 H5 0.9300
C10 H10A 0.9700
C10 H10B 0.9700
C7 H7 0.9300

loop_
_geom_torsion_atom_site_label_1
_geom_torsion_atom_site_label_2
_geom_torsion_atom_site_label_3
_geom_torsion_atom_site_label_4
_geom_torsion
C32 O3 C30 C31 -176.3(3)
C32 O3 C30 C29 3.4(5)
O3 C30 C31 C26 178.5(3)
C29 C30 C31 C26 -1.2(5)
C30 C31 C26 C27 1.4(5)
C30 C31 C26 C25 178.3(3)
C13 N4 C14 C15 77.4(4)
C14 N4 C13 C12 -157.3(3)
C21 O2 C19 C18 -159.6(3)
C21 O2 C19 C20 20.7(5)
N4 C14 C15 C16 -85.9(4)
N4 C14 C15 C20 90.9(4)
C33 N2 C11 C10 -157.6(3)
C22 N2 C11 C10 75.1(4)
O2 C19 C20 C15 -179.3(3)
C18 C19 C20 C15 1.0(5)
C16 C15 C20 C19 2.4(5)
C14 C15 C20 C19 -174.4(3)
C29 C28 C27 C26 0.1(5)
C31 C26 C27 C28 -0.8(5)
C25 C26 C27 C28 -177.8(3)
C11 N2 C22 C21 -137.8(3)
C33 N2 C22 C21 93.3(3)
C2 N3 C3 C4 64.4(4)
C23 N1 C12 C13 -170.8(3)
C1 N1 C12 C13 69.9(4)
N4 C13 C12 N1 66.4(4)
N3 C3 C4 C9 -97.3(4)
N3 C3 C4 C5 89.3(4)
C5 C4 C9 C8 0.9(5)
C3 C4 C9 C8 -172.5(3)
C27 C28 C29 C30 0.0(5)
O3 C30 C29 C28 -179.1(3)
C31 C30 C29 C28 0.5(5)
C20 C15 C16 C17 -3.9(5)
C14 C15 C16 C17 172.9(3)
C23 N1 C1 C2 81.6(4)
C12 N1 C1 C2 -160.0(3)
C25 N5 C24 C23 68.5(4)
C31 C26 C25 N5 59.8(4)
C27 C26 C25 N5 -123.3(4)
C24 N5 C25 C26 178.3(3)
C10 O1 C8 C7 -6.0(5)
C10 O1 C8 C9 174.9(3)
C4 C9 C8 O1 179.1(3)
C4 C9 C8 C7 0.0(5)
C19 O2 C21 C22 167.4(3)
N2 C22 C21 O2 65.9(4)
C11 N2 C33 C32 75.7(4)
C22 N2 C33 C32 -155.1(3)
O2 C19 C18 C17 177.4(3)
C20 C19 C18 C17 -2.9(5)
C30 O3 C32 C33 164.7(3)
N2 C33 C32 O3 55.1(4)
C19 C18 C17 C16 1.4(5)
C15 C16 C17 C18 2.0(6)
C3 N3 C2 C1 176.6(3)
N1 C1 C2 N3 -155.7(3)
C1 N1 C23 C24 -156.6(3)
C12 N1 C23 C24 82.9(4)
N5 C24 C23 N1 67.1(4)
C7 C6 C5 C4 -1.2(6)
C9 C4 C5 C6 -0.3(5)
C3 C4 C5 C6 173.2(3)
C8 O1 C10 C11 -171.2(3)
N2 C11 C10 O1 57.9(4)
C5 C6 C7 C8 2.1(6)
O1 C8 C7 C6 179.5(3)
C9 C8 C7 C6 -1.5(5)
